data_7123804
loop_
_publ_author_name
'Zheng, Xizhou'
'Huang, Jiasu'
'Yao, Yingming'
'Xu, Xin'

_publ_section_title
;
 Stoichiometric reactions and catalytic dehydrogenations of amine-boranes
 with calcium aryloxide
;
_journal_name_full 'Chemical Communications'
_journal_paper_doi 10.1039/C9CC04698D
_journal_year 2019
_chemical_formula_sum 'C66 H102 Ca2 N6 O2'
_chemical_formula_weight 1091.7
_space_group_crystal_system triclinic
_space_group_IT_number 2
_space_group_name_Hall '-P 1'
_space_group_name_H-M_alt 'P -1'
_symmetry_space_group_name_Hall '-P 1'
_symmetry_space_group_name_H-M 'P -1'
_atom_sites_solution_hydrogens mixed
_audit_creation_method SHELXL-2013
_audit_update_record
;
2019-04-25 deposited with the CCDC.    2019-07-09 downloaded from the CCDC.
;
_cell_angle_alpha 99.7850(10)
_cell_angle_beta 107.2320(10)
_cell_angle_gamma 110.1830(10)
_cell_formula_units_Z 1
_cell_length_a 11.6129(5)
_cell_length_b 12.0953(5)
_cell_length_c 13.3673(5)
_cell_measurement_reflns_used 4858
_cell_measurement_temperature 120(2)
_cell_measurement_theta_max 26.50
_cell_measurement_theta_min 2.56
_cell_volume 1603.75(12)
_computing_structure_refinement 'SHELXL-2013 (Sheldrick, 2013)'
_diffrn_ambient_temperature 120(2)
_diffrn_measured_fraction_theta_full 0.998
_diffrn_measured_fraction_theta_max 0.996
_diffrn_measurement_device_type 'CCD area detector'
_diffrn_measurement_method 'phi and omega scans'
_diffrn_radiation_type MoK\a
_diffrn_radiation_wavelength 0.71073
_diffrn_reflns_av_R_equivalents 0.0802
_diffrn_reflns_av_unetI/netI 0.0864
_diffrn_reflns_Laue_measured_fraction_full 0.998
_diffrn_reflns_Laue_measured_fraction_max 0.996
_diffrn_reflns_limit_h_max 15
_diffrn_reflns_limit_h_min -15
_diffrn_reflns_limit_k_max 15
_diffrn_reflns_limit_k_min -15
_diffrn_reflns_limit_l_max 17
_diffrn_reflns_limit_l_min -17
_diffrn_reflns_number 25631
_diffrn_reflns_point_group_measured_fraction_full 0.998
_diffrn_reflns_point_group_measured_fraction_max 0.996
_diffrn_reflns_theta_full 25.242
_diffrn_reflns_theta_max 27.493
_diffrn_reflns_theta_min 2.107
_diffrn_source 'sealed tube'
_exptl_absorpt_coefficient_mu 0.224
_exptl_absorpt_correction_T_max 0.7456
_exptl_absorpt_correction_T_min 0.6605
_exptl_absorpt_correction_type multi-scan
_exptl_absorpt_process_details 'SADABS-2016/2 - Bruker AXS area detector scaling and absorption correction '
_exptl_crystal_colour colorless
_exptl_crystal_density_diffrn 1.130
_exptl_crystal_density_meas 1.130
_exptl_crystal_description block
_exptl_crystal_F_000 596
_exptl_crystal_size_max 0.25
_exptl_crystal_size_mid 0.2
_exptl_crystal_size_min 0.15
_exptl_transmission_factor_max 0.7456
_exptl_transmission_factor_min 0.6605
_refine_diff_density_max 0.524
_refine_diff_density_min -0.720
_refine_diff_density_rms 0.065
_refine_ls_extinction_method none
_refine_ls_goodness_of_fit_ref 1.037
_refine_ls_hydrogen_treatment mixed
_refine_ls_matrix_type full
_refine_ls_number_parameters 359
_refine_ls_number_reflns 7366
_refine_ls_number_restraints 660
_refine_ls_restrained_S_all 1.034
_refine_ls_R_factor_all 0.0931
_refine_ls_R_factor_gt 0.0507
_refine_ls_shift/su_max 0.001
_refine_ls_shift/su_mean 0.000
_refine_ls_structure_factor_coef Fsqd
_refine_ls_weighting_details
;
 w=1/[\s^2^(Fo^2^)+(0.0412P)^2^+0.9028P]
 where P=(Fo^2^+2Fc^2^)/3
;
_refine_ls_weighting_scheme calc
_refine_ls_wR_factor_gt 0.1097
_refine_ls_wR_factor_ref 0.1338
_reflns_Friedel_coverage 0.000
_reflns_number_gt 4999
_reflns_number_total 7366
_reflns_threshold_expression 'I > 2\s(I)'
_cod_data_source_file c9cc04698d2.cif
_cod_data_source_block complex_2
_cod_original_cell_volume 1603.75(11)
_cod_database_code 7123804
_shelx_space_group_comment
;
The symmetry employed for this shelxl refinement is uniquely defined
by the following loop, which should always be used as a source of
symmetry information in preference to the above space-group names.
They are only intended as comments.
;
_shelxl_version_number 2013-2

loop_
_space_group_symop_operation_xyz
'x, y, z'
'-x, -y, -z'

loop_
_atom_site_label
_atom_site_type_symbol
_atom_site_fract_x
_atom_site_fract_y
_atom_site_fract_z
_atom_site_U_iso_or_equiv
_atom_site_adp_type
_atom_site_occupancy
_atom_site_site_symmetry_order
_atom_site_calc_flag
_atom_site_refinement_flags_posn
_atom_site_refinement_flags_adp
Ca1 Ca 0.48791(4) 0.54061(4) 0.66885(4) 0.01630(12) Uani 1 1 d . .
N1 N 0.54036(17) 0.72299(17) 0.60954(14) 0.0168(4) Uani 1 1 d . .
N2 N 0.70214(18) 0.58280(17) 0.66037(15) 0.0185(4) Uani 1 1 d . .
N3 N 0.62749(19) 0.48807(18) 0.82259(15) 0.0207(4) Uani 1 1 d . .
O1 O 0.33566(15) 0.51246(14) 0.73422(12) 0.0205(3) Uani 1 1 d . .
C1 C 0.6605(2) 0.6634(2) 0.50712(18) 0.0187(5) Uani 1 1 d . U
C2 C 0.5990(2) 0.7385(2) 0.53925(17) 0.0171(5) Uani 1 1 d . U
C3 C 0.6146(2) 0.8470(2) 0.49334(19) 0.0242(5) Uani 1 1 d . U
H3A H 0.5320 0.8582 0.4744 0.036 Uiso 1 1 calc R U
H3B H 0.6342 0.8305 0.4273 0.036 Uiso 1 1 calc R U
H3C H 0.6876 0.9221 0.5487 0.036 Uiso 1 1 calc R U
C4 C 0.5169(2) 0.8245(2) 0.65844(17) 0.0182(4) Uani 1 1 d . U
C5 C 0.3983(2) 0.8361(2) 0.61104(18) 0.0203(5) Uani 1 1 d . U
C6 C 0.3826(2) 0.9363(2) 0.66399(19) 0.0251(5) Uani 1 1 d . U
H6 H 0.3030 0.9456 0.6325 0.030 Uiso 1 1 calc R U
C7 C 0.4798(3) 1.0222(2) 0.7609(2) 0.0283(5) Uani 1 1 d . U
H7 H 0.4676 1.0906 0.7951 0.034 Uiso 1 1 calc R U
C8 C 0.5949(2) 1.0083(2) 0.80805(19) 0.0261(5) Uani 1 1 d . U
H8 H 0.6609 1.0668 0.8756 0.031 Uiso 1 1 calc R U
C9 C 0.6163(2) 0.9104(2) 0.75881(18) 0.0201(5) Uani 1 1 d . U
C10 C 0.7449(2) 0.8981(2) 0.81274(19) 0.0287(6) Uani 1 1 d . U
H10 H 0.7323 0.8134 0.7753 0.034 Uiso 1 1 calc R U
C11 C 0.8595(3) 0.9894(5) 0.7978(3) 0.0960(15) Uani 1 1 d . U
H11A H 0.8747 1.0736 0.8341 0.144 Uiso 1 1 calc R U
H11B H 0.8392 0.9780 0.7191 0.144 Uiso 1 1 calc R U
H11C H 0.9394 0.9764 0.8302 0.144 Uiso 1 1 calc R U
C12 C 0.7799(3) 0.9113(3) 0.9331(2) 0.0475(8) Uani 1 1 d . U
H12A H 0.8571 0.8929 0.9611 0.071 Uiso 1 1 calc R U
H12B H 0.7043 0.8535 0.9435 0.071 Uiso 1 1 calc R U
H12C H 0.8010 0.9961 0.9731 0.071 Uiso 1 1 calc R U
C13 C 0.2860(2) 0.7430(2) 0.50571(19) 0.0246(5) Uani 1 1 d . U
H13 H 0.3130 0.6767 0.4805 0.030 Uiso 1 1 calc R U
C14 C 0.2576(3) 0.8022(2) 0.4138(2) 0.0326(6) Uani 1 1 d . U
H14A H 0.2236 0.8627 0.4343 0.049 Uiso 1 1 calc R U
H14B H 0.1912 0.7380 0.3455 0.049 Uiso 1 1 calc R U
H14C H 0.3397 0.8438 0.4029 0.049 Uiso 1 1 calc R U
C15 C 0.1586(2) 0.6827(2) 0.5259(2) 0.0333(6) Uani 1 1 d . U
H15A H 0.1735 0.6361 0.5779 0.050 Uiso 1 1 calc R U
H15B H 0.0864 0.6265 0.4563 0.050 Uiso 1 1 calc R U
H15C H 0.1344 0.7470 0.5564 0.050 Uiso 1 1 calc R U
C16 C 0.7330(2) 0.6141(2) 0.58007(17) 0.0182(5) Uani 1 1 d . U
C17 C 0.8545(2) 0.6112(2) 0.5617(2) 0.0265(5) Uani 1 1 d . U
H17A H 0.9297 0.6923 0.6004 0.040 Uiso 1 1 calc R U
H17B H 0.8364 0.5913 0.4829 0.040 Uiso 1 1 calc R U
H17C H 0.8762 0.5482 0.5899 0.040 Uiso 1 1 calc R U
C18 C 0.7975(2) 0.5566(2) 0.74235(19) 0.0241(5) Uani 1 1 d . U
H18A H 0.8893 0.6169 0.7597 0.029 Uiso 1 1 calc R U
H18B H 0.7902 0.4726 0.7125 0.029 Uiso 1 1 calc R U
C19 C 0.7677(2) 0.5656(2) 0.84554(19) 0.0247(5) Uani 1 1 d . U
H19A H 0.8255 0.5396 0.8978 0.030 Uiso 1 1 calc R U
H19B H 0.7886 0.6528 0.8809 0.030 Uiso 1 1 calc R U
C20 C 0.5999(3) 0.3564(2) 0.7876(2) 0.0314(6) Uani 1 1 d . U
H20A H 0.6132 0.3369 0.7188 0.047 Uiso 1 1 calc R U
H20B H 0.5078 0.3059 0.7761 0.047 Uiso 1 1 calc R U
H20C H 0.6602 0.3387 0.8446 0.047 Uiso 1 1 calc R U
C21 C 0.6004(3) 0.5144(3) 0.92299(19) 0.0311(6) Uani 1 1 d . U
H21A H 0.6548 0.4918 0.9801 0.047 Uiso 1 1 calc R U
H21B H 0.5062 0.4660 0.9067 0.047 Uiso 1 1 calc R U
H21C H 0.6222 0.6026 0.9489 0.047 Uiso 1 1 calc R U
C22 C 0.2439(2) 0.4851(2) 0.77686(17) 0.0178(5) Uani 1 1 d . U
C23 C 0.1744(2) 0.3619(2) 0.77507(17) 0.0193(5) Uani 1 1 d . U
C24 C 0.0776(2) 0.3367(2) 0.81992(18) 0.0227(5) Uani 1 1 d . U
H24 H 0.0310 0.2541 0.8181 0.027 Uiso 1 1 calc R U
C25 C 0.0475(2) 0.4283(2) 0.86698(19) 0.0248(5) Uani 1 1 d . U
H25 H -0.0195 0.4089 0.8964 0.030 Uiso 1 1 calc R U
C26 C 0.1164(2) 0.5486(2) 0.87053(18) 0.0217(5) Uani 1 1 d . U
H26 H 0.0963 0.6118 0.9035 0.026 Uiso 1 1 calc R U
C27 C 0.2143(2) 0.5800(2) 0.82725(17) 0.0192(5) Uani 1 1 d . U
C28 C 0.2951(2) 0.7132(2) 0.83783(18) 0.0224(5) Uani 1 1 d . U
H28 H 0.3198 0.7133 0.7723 0.027 Uiso 1 1 calc R U
C29 C 0.4242(2) 0.7683(2) 0.9402(2) 0.0334(6) Uani 1 1 d . U
H29A H 0.4032 0.7716 1.0062 0.050 Uiso 1 1 calc R U
H29B H 0.4793 0.8521 0.9433 0.050 Uiso 1 1 calc R U
H29C H 0.4727 0.7166 0.9367 0.050 Uiso 1 1 calc R U
C30 C 0.2213(3) 0.7957(2) 0.8411(2) 0.0338(6) Uani 1 1 d . U
H30A H 0.1390 0.7604 0.7755 0.051 Uiso 1 1 calc R U
H30B H 0.2775 0.8785 0.8430 0.051 Uiso 1 1 calc R U
H30C H 0.2001 0.8013 0.9070 0.051 Uiso 1 1 calc R U
C31 C 0.2042(2) 0.2579(2) 0.72553(18) 0.0216(5) Uani 1 1 d . U
H31 H 0.2813 0.2954 0.7044 0.026 Uiso 1 1 calc R U
C32 C 0.2440(3) 0.1898(2) 0.8070(2) 0.0295(6) Uani 1 1 d . U
H32A H 0.3239 0.2481 0.8708 0.044 Uiso 1 1 calc R U
H32B H 0.2622 0.1237 0.7712 0.044 Uiso 1 1 calc R U
H32C H 0.1713 0.1541 0.8312 0.044 Uiso 1 1 calc R U
C33 C 0.0872(2) 0.1647(2) 0.6209(2) 0.0292(6) Uani 1 1 d . U
H33A H 0.0115 0.1226 0.6397 0.044 Uiso 1 1 calc R U
H33B H 0.1133 0.1036 0.5875 0.044 Uiso 1 1 calc R U
H33C H 0.0620 0.2083 0.5688 0.044 Uiso 1 1 calc R U
H1 H 0.702(2) 0.688(2) 0.4585(19) 0.021(6) Uiso 1 1 d . .

loop_
_atom_site_aniso_label
_atom_site_aniso_U_11
_atom_site_aniso_U_22
_atom_site_aniso_U_33
_atom_site_aniso_U_23
_atom_site_aniso_U_13
_atom_site_aniso_U_12
Ca1 0.0169(2) 0.0187(2) 0.0164(2) 0.00706(18) 0.00792(18) 0.00881(19)
N1 0.0163(9) 0.0182(10) 0.0156(9) 0.0046(8) 0.0055(8) 0.0077(8)
N2 0.0174(9) 0.0210(10) 0.0197(10) 0.0080(8) 0.0068(8) 0.0104(8)
N3 0.0242(10) 0.0253(11) 0.0180(10) 0.0087(8) 0.0104(8) 0.0137(9)
O1 0.0206(8) 0.0256(9) 0.0201(8) 0.0078(7) 0.0129(7) 0.0104(7)
C1 0.0192(11) 0.0211(12) 0.0171(11) 0.0066(9) 0.0093(9) 0.0075(10)
C2 0.0155(10) 0.0189(11) 0.0147(10) 0.0060(9) 0.0037(8) 0.0058(9)
C3 0.0300(13) 0.0236(13) 0.0253(12) 0.0123(10) 0.0149(11) 0.0125(11)
C4 0.0219(11) 0.0196(11) 0.0180(10) 0.0091(9) 0.0101(9) 0.0108(9)
C5 0.0236(11) 0.0194(11) 0.0197(11) 0.0069(9) 0.0081(9) 0.0108(10)
C6 0.0281(12) 0.0257(12) 0.0273(12) 0.0094(10) 0.0094(10) 0.0182(10)
C7 0.0380(13) 0.0216(12) 0.0285(13) 0.0060(10) 0.0129(11) 0.0167(11)
C8 0.0283(12) 0.0232(12) 0.0207(12) 0.0029(10) 0.0053(10) 0.0092(10)
C9 0.0217(11) 0.0199(11) 0.0204(11) 0.0066(9) 0.0097(9) 0.0089(9)
C10 0.0220(12) 0.0318(14) 0.0225(12) -0.0020(10) 0.0022(10) 0.0105(11)
C11 0.0250(17) 0.174(4) 0.082(3) 0.083(3) 0.0142(18) 0.018(2)
C12 0.0445(17) 0.079(2) 0.0390(17) 0.0299(16) 0.0179(14) 0.0404(17)
C13 0.0232(12) 0.0256(13) 0.0235(12) 0.0037(10) 0.0039(10) 0.0147(10)
C14 0.0328(14) 0.0349(15) 0.0243(13) 0.0065(11) 0.0019(11) 0.0165(12)
C15 0.0249(13) 0.0313(15) 0.0392(15) 0.0055(12) 0.0088(12) 0.0120(12)
C16 0.0152(10) 0.0191(11) 0.0179(11) 0.0024(9) 0.0065(9) 0.0059(9)
C17 0.0229(12) 0.0334(14) 0.0295(13) 0.0124(11) 0.0141(11) 0.0142(11)
C18 0.0198(11) 0.0329(14) 0.0252(12) 0.0142(10) 0.0091(10) 0.0145(11)
C19 0.0242(12) 0.0289(13) 0.0201(12) 0.0089(10) 0.0038(10) 0.0135(11)
C20 0.0324(14) 0.0284(14) 0.0358(15) 0.0126(12) 0.0143(12) 0.0130(12)
C21 0.0370(15) 0.0462(17) 0.0206(13) 0.0136(12) 0.0150(11) 0.0243(13)
C22 0.0167(10) 0.0250(12) 0.0145(10) 0.0080(9) 0.0062(9) 0.0106(9)
C23 0.0182(11) 0.0250(12) 0.0159(11) 0.0062(9) 0.0068(9) 0.0102(9)
C24 0.0194(11) 0.0258(12) 0.0211(11) 0.0076(10) 0.0071(9) 0.0079(10)
C25 0.0190(11) 0.0353(14) 0.0234(12) 0.0099(10) 0.0117(10) 0.0118(11)
C26 0.0199(11) 0.0298(13) 0.0201(11) 0.0077(10) 0.0081(9) 0.0153(10)
C27 0.0208(11) 0.0258(12) 0.0128(10) 0.0072(9) 0.0046(9) 0.0125(10)
C28 0.0270(12) 0.0263(13) 0.0201(11) 0.0092(10) 0.0112(10) 0.0151(11)
C29 0.0291(14) 0.0301(14) 0.0324(15) 0.0082(12) 0.0060(12) 0.0083(12)
C30 0.0391(15) 0.0311(15) 0.0419(16) 0.0136(12) 0.0195(13) 0.0223(13)
C31 0.0217(11) 0.0232(12) 0.0214(12) 0.0078(10) 0.0103(10) 0.0088(10)
C32 0.0310(14) 0.0354(15) 0.0308(14) 0.0150(12) 0.0147(11) 0.0192(12)
C33 0.0289(13) 0.0290(14) 0.0260(13) 0.0036(11) 0.0095(11) 0.0109(11)

loop_
_atom_type_symbol
_atom_type_description
_atom_type_scat_dispersion_real
_atom_type_scat_dispersion_imag
_atom_type_scat_source
C C 0.0033 0.0016 'International Tables Vol C Tables 4.2.6.8 and 6.1.1.4'
H H 0.0000 0.0000 'International Tables Vol C Tables 4.2.6.8 and 6.1.1.4'
N N 0.0061 0.0033 'International Tables Vol C Tables 4.2.6.8 and 6.1.1.4'
O O 0.0106 0.0060 'International Tables Vol C Tables 4.2.6.8 and 6.1.1.4'
Ca Ca 0.2262 0.3064 'International Tables Vol C Tables 4.2.6.8 and 6.1.1.4'

loop_
_geom_angle_atom_site_label_1
_geom_angle_atom_site_label_2
_geom_angle_atom_site_label_3
_geom_angle
_geom_angle_site_symmetry_1
_geom_angle_site_symmetry_3
O1 Ca1 N2 160.24(6) . .
O1 Ca1 N1 113.32(6) . .
N2 Ca1 N1 75.55(6) . .
O1 Ca1 N3 91.91(6) . .
N2 Ca1 N3 70.00(6) . .
N1 Ca1 N3 130.69(6) . .
O1 Ca1 C1 94.26(7) . 2_666
N2 Ca1 C1 99.12(7) . 2_666
N1 Ca1 C1 110.02(6) . 2_666
N3 Ca1 C1 109.38(7) . 2_666
C2 N1 C4 117.42(18) . .
C2 N1 Ca1 122.85(14) . .
C4 N1 Ca1 119.54(13) . .
C16 N2 C18 117.87(18) . .
C16 N2 Ca1 123.39(14) . .
C18 N2 Ca1 118.26(13) . .
C20 N3 C21 108.76(19) . .
C20 N3 C19 110.19(18) . .
C21 N3 C19 109.56(19) . .
C20 N3 Ca1 110.02(14) . .
C21 N3 Ca1 111.64(14) . .
C19 N3 Ca1 106.66(13) . .
C22 O1 Ca1 174.02(14) . .
C2 C1 C16 123.98(19) . .
C2 C1 Ca1 118.41(15) . 2_666
C16 C1 Ca1 99.71(14) . 2_666
C2 C1 H1 113.7(14) . .
C16 C1 H1 111.3(14) . .
Ca1 C1 H1 81.1(14) 2_666 .
N1 C2 C1 123.8(2) . .
N1 C2 C3 121.0(2) . .
C1 C2 C3 115.02(19) . .
C2 C3 H3A 109.5 . .
C2 C3 H3B 109.5 . .
H3A C3 H3B 109.5 . .
C2 C3 H3C 109.5 . .
H3A C3 H3C 109.5 . .
H3B C3 H3C 109.5 . .
C5 C4 C9 120.7(2) . .
C5 C4 N1 121.7(2) . .
C9 C4 N1 117.49(19) . .
C6 C5 C4 118.3(2) . .
C6 C5 C13 119.0(2) . .
C4 C5 C13 122.7(2) . .
C7 C6 C5 121.7(2) . .
C7 C6 H6 119.2 . .
C5 C6 H6 119.2 . .
C6 C7 C8 119.5(2) . .
C6 C7 H7 120.2 . .
C8 C7 H7 120.2 . .
C7 C8 C9 121.4(2) . .
C7 C8 H8 119.3 . .
C9 C8 H8 119.3 . .
C8 C9 C4 118.4(2) . .
C8 C9 C10 120.1(2) . .
C4 C9 C10 121.5(2) . .
C11 C10 C12 109.2(2) . .
C11 C10 C9 111.6(2) . .
C12 C10 C9 113.2(2) . .
C11 C10 H10 107.5 . .
C12 C10 H10 107.5 . .
C9 C10 H10 107.5 . .
C10 C11 H11A 109.5 . .
C10 C11 H11B 109.5 . .
H11A C11 H11B 109.5 . .
C10 C11 H11C 109.5 . .
H11A C11 H11C 109.5 . .
H11B C11 H11C 109.5 . .
C10 C12 H12A 109.5 . .
C10 C12 H12B 109.5 . .
H12A C12 H12B 109.5 . .
C10 C12 H12C 109.5 . .
H12A C12 H12C 109.5 . .
H12B C12 H12C 109.5 . .
C5 C13 C14 112.0(2) . .
C5 C13 C15 110.9(2) . .
C14 C13 C15 109.3(2) . .
C5 C13 H13 108.2 . .
C14 C13 H13 108.2 . .
C15 C13 H13 108.2 . .
C13 C14 H14A 109.5 . .
C13 C14 H14B 109.5 . .
H14A C14 H14B 109.5 . .
C13 C14 H14C 109.5 . .
H14A C14 H14C 109.5 . .
H14B C14 H14C 109.5 . .
C13 C15 H15A 109.5 . .
C13 C15 H15B 109.5 . .
H15A C15 H15B 109.5 . .
C13 C15 H15C 109.5 . .
H15A C15 H15C 109.5 . .
H15B C15 H15C 109.5 . .
N2 C16 C1 122.74(19) . .
N2 C16 C17 122.6(2) . .
C1 C16 C17 114.52(19) . .
C16 C17 H17A 109.5 . .
C16 C17 H17B 109.5 . .
H17A C17 H17B 109.5 . .
C16 C17 H17C 109.5 . .
H17A C17 H17C 109.5 . .
H17B C17 H17C 109.5 . .
N2 C18 C19 109.03(18) . .
N2 C18 H18A 109.9 . .
C19 C18 H18A 109.9 . .
N2 C18 H18B 109.9 . .
C19 C18 H18B 109.9 . .
H18A C18 H18B 108.3 . .
N3 C19 C18 112.29(19) . .
N3 C19 H19A 109.1 . .
C18 C19 H19A 109.1 . .
N3 C19 H19B 109.1 . .
C18 C19 H19B 109.1 . .
H19A C19 H19B 107.9 . .
N3 C20 H20A 109.5 . .
N3 C20 H20B 109.5 . .
H20A C20 H20B 109.5 . .
N3 C20 H20C 109.5 . .
H20A C20 H20C 109.5 . .
H20B C20 H20C 109.5 . .
N3 C21 H21A 109.5 . .
N3 C21 H21B 109.5 . .
H21A C21 H21B 109.5 . .
N3 C21 H21C 109.5 . .
H21A C21 H21C 109.5 . .
H21B C21 H21C 109.5 . .
O1 C22 C23 121.1(2) . .
O1 C22 C27 120.2(2) . .
C23 C22 C27 118.67(19) . .
C24 C23 C22 119.3(2) . .
C24 C23 C31 119.6(2) . .
C22 C23 C31 121.07(19) . .
C25 C24 C23 121.9(2) . .
C25 C24 H24 119.0 . .
C23 C24 H24 119.0 . .
C24 C25 C26 118.9(2) . .
C24 C25 H25 120.5 . .
C26 C25 H25 120.5 . .
C25 C26 C27 122.0(2) . .
C25 C26 H26 119.0 . .
C27 C26 H26 119.0 . .
C26 C27 C22 119.1(2) . .
C26 C27 C28 121.5(2) . .
C22 C27 C28 119.25(19) . .
C27 C28 C30 114.3(2) . .
C27 C28 C29 109.89(19) . .
C30 C28 C29 109.7(2) . .
C27 C28 H28 107.6 . .
C30 C28 H28 107.6 . .
C29 C28 H28 107.6 . .
C28 C29 H29A 109.5 . .
C28 C29 H29B 109.5 . .
H29A C29 H29B 109.5 . .
C28 C29 H29C 109.5 . .
H29A C29 H29C 109.5 . .
H29B C29 H29C 109.5 . .
C28 C30 H30A 109.5 . .
C28 C30 H30B 109.5 . .
H30A C30 H30B 109.5 . .
C28 C30 H30C 109.5 . .
H30A C30 H30C 109.5 . .
H30B C30 H30C 109.5 . .
C23 C31 C32 112.59(19) . .
C23 C31 C33 111.97(19) . .
C32 C31 C33 109.5(2) . .
C23 C31 H31 107.5 . .
C32 C31 H31 107.5 . .
C33 C31 H31 107.5 . .
C31 C32 H32A 109.5 . .
C31 C32 H32B 109.5 . .
H32A C32 H32B 109.5 . .
C31 C32 H32C 109.5 . .
H32A C32 H32C 109.5 . .
H32B C32 H32C 109.5 . .
C31 C33 H33A 109.5 . .
C31 C33 H33B 109.5 . .
H33A C33 H33B 109.5 . .
C31 C33 H33C 109.5 . .
H33A C33 H33C 109.5 . .
H33B C33 H33C 109.5 . .

loop_
_geom_bond_atom_site_label_1
_geom_bond_atom_site_label_2
_geom_bond_distance
_geom_bond_site_symmetry_2
Ca1 O1 2.1464(15) .
Ca1 N2 2.4027(18) .
Ca1 N1 2.4123(18) .
Ca1 N3 2.5369(18) .
Ca1 C1 2.699(2) 2_666
N1 C2 1.317(3) .
N1 C4 1.439(3) .
N2 C16 1.302(3) .
N2 C18 1.473(3) .
N3 C20 1.471(3) .
N3 C21 1.475(3) .
N3 C19 1.475(3) .
O1 C22 1.323(2) .
C1 C2 1.420(3) .
C1 C16 1.440(3) .
C1 Ca1 2.699(2) 2_666
C1 H1 0.95(2) .
C2 C3 1.519(3) .
C3 H3A 0.9800 .
C3 H3B 0.9800 .
C3 H3C 0.9800 .
C4 C5 1.402(3) .
C4 C9 1.412(3) .
C5 C6 1.392(3) .
C5 C13 1.520(3) .
C6 C7 1.378(3) .
C6 H6 0.9500 .
C7 C8 1.380(3) .
C7 H7 0.9500 .
C8 C9 1.389(3) .
C8 H8 0.9500 .
C9 C10 1.526(3) .
C10 C11 1.500(4) .
C10 C12 1.503(4) .
C10 H10 1.0000 .
C11 H11A 0.9800 .
C11 H11B 0.9800 .
C11 H11C 0.9800 .
C12 H12A 0.9800 .
C12 H12B 0.9800 .
C12 H12C 0.9800 .
C13 C14 1.534(3) .
C13 C15 1.534(3) .
C13 H13 1.0000 .
C14 H14A 0.9800 .
C14 H14B 0.9800 .
C14 H14C 0.9800 .
C15 H15A 0.9800 .
C15 H15B 0.9800 .
C15 H15C 0.9800 .
C16 C17 1.513(3) .
C17 H17A 0.9800 .
C17 H17B 0.9800 .
C17 H17C 0.9800 .
C18 C19 1.514(3) .
C18 H18A 0.9900 .
C18 H18B 0.9900 .
C19 H19A 0.9900 .
C19 H19B 0.9900 .
C20 H20A 0.9800 .
C20 H20B 0.9800 .
C20 H20C 0.9800 .
C21 H21A 0.9800 .
C21 H21B 0.9800 .
C21 H21C 0.9800 .
C22 C23 1.421(3) .
C22 C27 1.426(3) .
C23 C24 1.393(3) .
C23 C31 1.514(3) .
C24 C25 1.381(3) .
C24 H24 0.9500 .
C25 C26 1.383(3) .
C25 H25 0.9500 .
C26 C27 1.392(3) .
C26 H26 0.9500 .
C27 C28 1.516(3) .
C28 C30 1.526(3) .
C28 C29 1.533(3) .
C28 H28 1.0000 .
C29 H29A 0.9800 .
C29 H29B 0.9800 .
C29 H29C 0.9800 .
C30 H30A 0.9800 .
C30 H30B 0.9800 .
C30 H30C 0.9800 .
C31 C32 1.532(3) .
C31 C33 1.535(3) .
C31 H31 1.0000 .
C32 H32A 0.9800 .
C32 H32B 0.9800 .
C32 H32C 0.9800 .
C33 H33A 0.9800 .
C33 H33B 0.9800 .
C33 H33C 0.9800 .
